data_4336882
loop_
_publ_author_name
'Todd J. J. Whitehorne'
'Frank Schaper'

_publ_section_title
;
 Square-Planar Cu(II) Diketiminate Complexes in Lactide Polymerization
;
_journal_name_full 'Inorganic Chemistry'
_journal_page_first 13612
_journal_page_last 13622
_journal_paper_doi 10.1021/ic402133c
_journal_volume 52
_journal_year 2013
_chemical_compound_source 'Synthesized by the authors. See text'
_chemical_formula_moiety 'C46 H48 Cu N6 O4, C H2 Cl2'
_chemical_formula_sum 'C47 H50 Cl2 Cu N6 O4'
_chemical_formula_weight 897.37
_chemical_name_systematic
;
 ?
;
_space_group_crystal_system monoclinic
_space_group_IT_number 14
_space_group_name_Hall '-P 2ybc'
_space_group_name_H-M_alt 'P 1 21/c 1'
_symmetry_space_group_name_Hall '-P 2ybc'
_symmetry_space_group_name_H-M 'P 1 21/c 1'
_atom_sites_solution_hydrogens geom
_atom_sites_solution_primary direct
_atom_sites_solution_secondary difmap
_audit_creation_method SHELXL-2013
_cell_angle_alpha 90
_cell_angle_beta 91.886(2)
_cell_angle_gamma 90
_cell_formula_units_Z 4
_cell_length_a 11.2594(4)
_cell_length_b 17.7065(7)
_cell_length_c 21.5097(8)
_cell_measurement_reflns_used 9819
_cell_measurement_temperature 150
_cell_measurement_theta_max 70.41
_cell_measurement_theta_min 3.23
_cell_volume 4285.9(3)
_computing_cell_refinement 'SAINT V8.30C(Bruker AXS, )'
_computing_data_collection 'APEX2  (Bruker AXS, 0)'
_computing_data_reduction 'SAINT V8.30C(Bruker AXS, )'
_computing_molecular_graphics 'SHELXTL  (Bruker AXS, 2003)'
_computing_publication_material 'UdMX (Maris, 2004)'
_computing_structure_refinement 'SHELXL97 (Sheldrick, 2008)'
_computing_structure_solution 'SHELXS97 (Sheldrick, 2008)'
_diffrn_ambient_temperature 150
_diffrn_detector_area_resol_mean 8.3
_diffrn_measured_fraction_theta_full 1.000
_diffrn_measured_fraction_theta_max 0.996
_diffrn_measurement_device_type 'Bruker APEX II'
_diffrn_measurement_method \w
_diffrn_radiation_monochromator 'Quazar MX'
_diffrn_radiation_source 'Incoatec I\muS Microsource '
_diffrn_radiation_type CuK\a
_diffrn_radiation_wavelength 1.54178
_diffrn_reflns_av_R_equivalents 0.063
_diffrn_reflns_av_unetI/netI 0.0274
_diffrn_reflns_Laue_measured_fraction_full 1.000
_diffrn_reflns_Laue_measured_fraction_max 0.996
_diffrn_reflns_limit_h_max 13
_diffrn_reflns_limit_h_min -13
_diffrn_reflns_limit_k_max 21
_diffrn_reflns_limit_k_min -18
_diffrn_reflns_limit_l_max 26
_diffrn_reflns_limit_l_min -26
_diffrn_reflns_number 100806
_diffrn_reflns_point_group_measured_fraction_full 1.000
_diffrn_reflns_point_group_measured_fraction_max 0.996
_diffrn_reflns_theta_full 67.679
_diffrn_reflns_theta_max 70.492
_diffrn_reflns_theta_min 3.233
_exptl_absorpt_coefficient_mu 2.283
_exptl_absorpt_correction_T_max 0.7533
_exptl_absorpt_correction_T_min 0.6676
_exptl_absorpt_correction_type multi-scan
_exptl_absorpt_process_details 'Sadabs (Sheldrick, 2012)'
_exptl_crystal_colour purple
_exptl_crystal_density_diffrn 1.391
_exptl_crystal_description PLATe
_exptl_crystal_F_000 1876
_exptl_crystal_size_max 0.15
_exptl_crystal_size_mid 0.10
_exptl_crystal_size_min 0.05
_refine_ls_extinction_method none
_refine_ls_goodness_of_fit_ref 1.043
_refine_ls_hydrogen_treatment constr
_refine_ls_matrix_type full
_refine_ls_number_parameters 573
_refine_ls_number_reflns 8180
_refine_ls_number_restraints 19
_refine_ls_restrained_S_all 1.059
_refine_ls_R_factor_all 0.0412
_refine_ls_R_factor_gt 0.0364
_refine_ls_shift/su_max 0.001
_refine_ls_shift/su_mean 0.000
_refine_ls_structure_factor_coef Fsqd
_refine_ls_weighting_details
;
 w=1/[\s^2^(Fo^2^)+(0.0506P)^2^+2.6539P]
 where P=(Fo^2^+2Fc^2^)/3
;
_refine_ls_weighting_scheme calc
_refine_ls_wR_factor_gt 0.0971
_refine_ls_wR_factor_ref 0.1010
_reflns_Friedel_coverage 0.000
_reflns_number_gt 7298
_reflns_number_total 8180
_cod_data_source_file ic402133c_si_002_5.cif
_cod_data_source_block TODD47
_cod_database_code 4336882
_shelx_space_group_comment
;
The symmetry employed for this shelxl refinement is uniquely defined
by the following loop, which should always be used as a source of
symmetry information in preference to the above space-group names.
They are only intended as comments.
;

loop_
_space_group_symop_operation_xyz
'x, y, z'
'-x, y+1/2, -z+1/2'
'-x, -y, -z'
'x, -y-1/2, z-1/2'

loop_
_atom_site_label
_atom_site_type_symbol
_atom_site_fract_x
_atom_site_fract_y
_atom_site_fract_z
_atom_site_U_iso_or_equiv
_atom_site_adp_type
_atom_site_occupancy
_atom_site_site_symmetry_order
_atom_site_calc_flag
_atom_site_refinement_flags_posn
_atom_site_refinement_flags_adp
_atom_site_refinement_flags_occupancy
_atom_site_disorder_assembly
_atom_site_disorder_group
Cu1 Cu 0.24569(2) 0.46743(2) 0.21348(2) 0.02041(8) Uani 1 1 d . . . A 1
N1 N 0.26066(12) 0.35753(8) 0.22114(6) 0.0222(3) Uani 1 1 d . . . A 1
N2 N 0.30281(13) 0.46987(8) 0.12815(7) 0.0233(3) Uani 1 1 d . . . A 1
N3 N 0.36101(13) 0.27713(8) 0.07536(7) 0.0237(3) Uani 1 1 d . . . A 1
N4 N 0.10028(12) 0.48995(8) 0.25740(7) 0.0209(3) Uani 1 1 d . . . A 1
N5 N 0.33130(12) 0.55280(8) 0.25007(6) 0.0216(3) Uani 1 1 d . . . A 1
N6 N 0.13344(12) 0.67147(8) 0.33855(7) 0.0217(3) Uani 1 1 d . . . A 1
O1 O 0.01863(13) 0.74071(8) 0.26918(6) 0.0361(3) Uani 1 1 d . . . A 1
O2 O 0.23188(13) 0.62792(8) 0.42683(6) 0.0366(3) Uani 1 1 d . . . A 1
O3 O 0.17962(12) 0.23550(8) 0.03737(7) 0.0378(3) Uani 1 1 d . . . A 1
O4 O 0.56164(12) 0.29634(8) 0.09104(7) 0.0360(3) Uani 1 1 d . . . A 1
C1 C 0.28905(16) 0.22598(10) 0.18768(8) 0.0262(4) Uani 1 1 d . . . A 1
H1A H 0.3684 0.2095 0.1982 0.039 Uiso 1 1 calc R U . A 1
H1B H 0.2607 0.2004 0.1507 0.039 Uiso 1 1 calc R U . A 1
H1C H 0.2381 0.2146 0.2213 0.039 Uiso 1 1 calc R U . A 1
C2 C 0.28904(15) 0.31040(9) 0.17625(8) 0.0216(3) Uani 1 1 d . . . A 1
C3 C 0.32056(15) 0.33560(9) 0.11652(8) 0.0231(3) Uani 1 1 d . . . A 1
C4 C 0.32676(15) 0.41054(9) 0.09378(8) 0.0233(3) Uani 1 1 d . . . A 1
C5 C 0.3639(2) 0.41903(11) 0.02687(8) 0.0331(4) Uani 1 1 d . . . A 1
H5A H 0.3359 0.4665 0.0107 0.050 Uiso 1 1 calc R U . A 1
H5B H 0.3302 0.3787 0.0022 0.050 Uiso 1 1 calc R U . A 1
H5C H 0.4489 0.4172 0.0254 0.050 Uiso 1 1 calc R U . A 1
C6 C 0.31377(16) 0.54758(10) 0.10349(8) 0.0259(4) Uani 1 1 d . . . A 1
H6A H 0.3594 0.5462 0.0660 0.031 Uiso 1 1 calc R U . A 1
H6B H 0.3572 0.5783 0.1339 0.031 Uiso 1 1 calc R U . A 1
C7 C 0.19443(17) 0.58409(10) 0.08865(8) 0.0272(4) Uani 1 1 d . . . A 1
C8 C 0.1309(2) 0.56926(11) 0.03315(9) 0.0364(5) Uani 1 1 d . . . A 1
H8 H 0.1614 0.5356 0.0046 0.044 Uiso 1 1 calc R U . A 1
C9 C 0.0227(2) 0.60445(12) 0.02032(10) 0.0424(5) Uani 1 1 d . . . A 1
H9 H -0.0187 0.5941 -0.0168 0.051 Uiso 1 1 calc R U . A 1
C10 C -0.02368(19) 0.65433(12) 0.06188(11) 0.0422(5) Uani 1 1 d . . . A 1
H10 H -0.0959 0.6780 0.0528 0.051 Uiso 1 1 calc R U . A 1
C11 C 0.03728(19) 0.66929(12) 0.11725(10) 0.0405(5) Uani 1 1 d . . . A 1
H11 H 0.0057 0.7026 0.1458 0.049 Uiso 1 1 calc R U . A 1
C12 C 0.14587(18) 0.63450(11) 0.13013(9) 0.0324(4) Uani 1 1 d . . . A 1
H12 H 0.1869 0.6452 0.1673 0.039 Uiso 1 1 calc R U . A 1
C13 C 0.24052(15) 0.32661(10) 0.28376(8) 0.0241(4) Uani 1 1 d . . . A 1
H13A H 0.1783 0.2888 0.2805 0.029 Uiso 1 1 calc R U . A 1
H13B H 0.2125 0.3669 0.3101 0.029 Uiso 1 1 calc R U . A 1
C14 C 0.35019(16) 0.29123(10) 0.31492(8) 0.0239(4) Uani 1 1 d . . . A 1
C15 C 0.46103(17) 0.32519(10) 0.31140(9) 0.0301(4) Uani 1 1 d . . . A 1
H15 H 0.4692 0.3688 0.2878 0.036 Uiso 1 1 calc R U . A 1
C16 C 0.55940(18) 0.29495(12) 0.34258(10) 0.0378(5) Uani 1 1 d . . . A 1
H16 H 0.6327 0.3189 0.3405 0.045 Uiso 1 1 calc R U . A 1
C17 C 0.5491(2) 0.22932(12) 0.37675(9) 0.0392(5) Uani 1 1 d . . . A 1
H17 H 0.6150 0.2092 0.3980 0.047 Uiso 1 1 calc R U . A 1
C18 C 0.4402(2) 0.19384(12) 0.37915(9) 0.0389(5) Uani 1 1 d . . . A 1
H18 H 0.4333 0.1490 0.4012 0.047 Uiso 1 1 calc R U . A 1
C19 C 0.34085(18) 0.22480(11) 0.34875(9) 0.0319(4) Uani 1 1 d . . . A 1
H19 H 0.2676 0.2009 0.3511 0.038 Uiso 1 1 calc R U . A 1
C20 C 0.48132(16) 0.25998(10) 0.06818(8) 0.0257(4) Uani 1 1 d . . . A 1
C21 C 0.48910(18) 0.19043(11) 0.02818(9) 0.0313(4) Uani 1 1 d . . . A 1
H21A H 0.5223 0.1485 0.0520 0.038 Uiso 1 1 calc R U . A 1
H21B H 0.5385 0.1998 -0.0071 0.038 Uiso 1 1 calc R U . A 1
C22 C 0.36198(18) 0.17362(10) 0.00666(9) 0.0317(4) Uani 1 1 d . . . A 1
H22A H 0.3525 0.1794 -0.0381 0.038 Uiso 1 1 calc R U . A 1
H22B H 0.3400 0.1225 0.0177 0.038 Uiso 1 1 calc R U . A 1
C23 C 0.28668(17) 0.23036(10) 0.03984(8) 0.0267(4) Uani 1 1 d . . . A 1
C31 C 0.36248(16) 0.67724(10) 0.29724(8) 0.0262(4) Uani 1 1 d . . . A 1
H31A H 0.4128 0.6651 0.3327 0.039 Uiso 1 1 calc R U . A 1
H31B H 0.3131 0.7195 0.3069 0.039 Uiso 1 1 calc R U . A 1
H31C H 0.4106 0.6898 0.2627 0.039 Uiso 1 1 calc R U . A 1
C32 C 0.28529(15) 0.61005(9) 0.28049(7) 0.0199(3) Uani 1 1 d . . . A 1
C33 C 0.16622(14) 0.61001(9) 0.29869(8) 0.0206(3) Uani 1 1 d . . . A 1
C34 C 0.08148(14) 0.55143(9) 0.29051(8) 0.0204(3) Uani 1 1 d . . . A 1
C35 C -0.03569(15) 0.56204(10) 0.32203(9) 0.0271(4) Uani 1 1 d . . . A 1
H35A H -0.0810 0.6007 0.3008 0.041 Uiso 1 1 calc R U . A 1
H35B H -0.0209 0.5766 0.3646 0.041 Uiso 1 1 calc R U . A 1
H35C H -0.0794 0.5155 0.3207 0.041 Uiso 1 1 calc R U . A 1
C36 C 0.00899(15) 0.43026(10) 0.25510(9) 0.0257(4) Uani 1 1 d . . . A 1
H36A H -0.0134 0.4196 0.2974 0.031 Uiso 1 1 calc R U . A 1
H36B H 0.0447 0.3848 0.2389 0.031 Uiso 1 1 calc R U . A 1
C37 C -0.10317(15) 0.44664(10) 0.21668(8) 0.0245(4) Uani 1 1 d . . . A 1
C38 C -0.10934(17) 0.50208(11) 0.17125(9) 0.0316(4) Uani 1 1 d . . . A 1
H38 H -0.0444 0.5334 0.1654 0.038 Uiso 1 1 calc R U . A 1
C39 C -0.21226(19) 0.51106(13) 0.13439(10) 0.0394(5) Uani 1 1 d . . . A 1
H39 H -0.2163 0.5490 0.1045 0.047 Uiso 1 1 calc R U . A 1
C40 C -0.30853(18) 0.46378(13) 0.14192(10) 0.0406(5) Uani 1 1 d . . . A 1
H40 H -0.3765 0.4693 0.1166 0.049 Uiso 1 1 calc R U . A 1
C41 C -0.30346(17) 0.40825(12) 0.18716(10) 0.0368(5) Uani 1 1 d . . . A 1
H41 H -0.3681 0.3764 0.1924 0.044 Uiso 1 1 calc R U . A 1
C42 C -0.20187(16) 0.40019(11) 0.22457(9) 0.0301(4) Uani 1 1 d . . . A 1
H42 H -0.1993 0.3633 0.2554 0.036 Uiso 1 1 calc R U . A 1
C43 C 0.46087(14) 0.54642(10) 0.24937(8) 0.0234(3) Uani 1 1 d . . . A 1
H43A H 0.4940 0.5944 0.2367 0.028 Uiso 1 1 calc R U . A 1
H43B H 0.4821 0.5088 0.2189 0.028 Uiso 1 1 calc R U . A 1
C44 C 0.51479(15) 0.52451(9) 0.31261(8) 0.0219(3) Uani 1 1 d . . . A 1
C45 C 0.63784(16) 0.52311(11) 0.32135(9) 0.0288(4) Uani 1 1 d . . . A 1
H45 H 0.6860 0.5381 0.2893 0.035 Uiso 1 1 calc R U . A 1
C46 C 0.68893(17) 0.49955(13) 0.37764(10) 0.0364(4) Uani 1 1 d . . . A 1
H46 H 0.7712 0.4989 0.3829 0.044 Uiso 1 1 calc R U . A 1
C47 C 0.61910(17) 0.47700(11) 0.42626(9) 0.0314(4) Uani 1 1 d . . . A 1
H47 H 0.6538 0.4603 0.4636 0.038 Uiso 1 1 calc R U . A 1
C48 C 0.49709(17) 0.47992(10) 0.41808(9) 0.0277(4) Uani 1 1 d . . . A 1
H48 H 0.4491 0.4660 0.4505 0.033 Uiso 1 1 calc R U . A 1
C49 C 0.44535(15) 0.50344(10) 0.36203(8) 0.0254(4) Uani 1 1 d . . . A 1
H49 H 0.3630 0.5052 0.3574 0.031 Uiso 1 1 calc R U . A 1
C50 C 0.17307(16) 0.67597(10) 0.40080(8) 0.0262(4) Uani 1 1 d . . . A 1
C51 C 0.13225(18) 0.75011(11) 0.42668(9) 0.0324(4) Uani 1 1 d . . . A 1
H51A H 0.1992 0.7836 0.4345 0.039 Uiso 1 1 calc R U . A 1
H51B H 0.0915 0.7425 0.4652 0.039 Uiso 1 1 calc R U . A 1
C52 C 0.04810(17) 0.78263(10) 0.37692(9) 0.0306(4) Uani 1 1 d . . . A 1
H52A H -0.0332 0.7816 0.3905 0.037 Uiso 1 1 calc R U . A 1
H52B H 0.0693 0.8344 0.3674 0.037 Uiso 1 1 calc R U . A 1
C53 C 0.06209(15) 0.73247(10) 0.32080(9) 0.0254(4) Uani 1 1 d . . . A 1
C100 C 0.9442(6) 0.6414(4) 0.5705(6) 0.078(3) Uani 0.329(6) 1 d D . P B 1
H10A H 0.9191 0.6722 0.6050 0.093 Uiso 0.329(6) 1 calc R U P B 1
H10B H 0.9227 0.6681 0.5324 0.093 Uiso 0.329(6) 1 calc R U P B 1
Cl1 Cl 0.8690(4) 0.5576(2) 0.57136(18) 0.0666(11) Uani 0.329(6) 1 d D U P B 1
Cl2 Cl 1.0975(3) 0.6317(3) 0.5756(3) 0.109(2) Uani 0.329(6) 1 d D U P B 1
C101 C 0.9808(4) 0.6020(3) 0.5250(2) 0.0770(18) Uani 0.671(6) 1 d D . P B 2
H10C H 1.0285 0.5761 0.4949 0.092 Uiso 0.671(6) 1 calc R U P B 2
H10D H 0.9390 0.6428 0.5036 0.092 Uiso 0.671(6) 1 calc R U P B 2
Cl11 Cl 0.8748(2) 0.5374(2) 0.5544(2) 0.0957(9) Uani 0.671(6) 1 d D U P B 2
Cl12 Cl 1.0732(3) 0.63939(13) 0.58246(10) 0.0926(9) Uani 0.671(6) 1 d D U P B 2

loop_
_atom_site_aniso_label
_atom_site_aniso_U_11
_atom_site_aniso_U_22
_atom_site_aniso_U_33
_atom_site_aniso_U_23
_atom_site_aniso_U_13
_atom_site_aniso_U_12
Cu1 0.02511(14) 0.01531(13) 0.02095(14) -0.00191(9) 0.00317(10) -0.00040(9)
N1 0.0268(7) 0.0196(7) 0.0202(7) 0.0004(5) 0.0011(6) 0.0022(6)
N2 0.0314(8) 0.0161(7) 0.0225(7) 0.0002(5) 0.0028(6) 0.0005(6)
N3 0.0304(8) 0.0189(7) 0.0216(7) -0.0035(6) -0.0005(6) 0.0033(6)
N4 0.0199(7) 0.0172(7) 0.0256(7) -0.0005(6) -0.0005(5) -0.0020(5)
N5 0.0199(7) 0.0217(7) 0.0232(7) -0.0032(6) 0.0023(5) -0.0004(6)
N6 0.0233(7) 0.0172(7) 0.0246(7) -0.0030(6) 0.0021(6) 0.0017(5)
O1 0.0418(8) 0.0299(7) 0.0363(8) 0.0003(6) -0.0051(6) 0.0109(6)
O2 0.0464(8) 0.0352(7) 0.0280(7) -0.0015(6) -0.0036(6) 0.0121(6)
O3 0.0341(8) 0.0399(8) 0.0388(8) -0.0131(6) -0.0091(6) 0.0062(6)
O4 0.0339(7) 0.0331(7) 0.0408(8) -0.0060(6) -0.0014(6) -0.0005(6)
C1 0.0332(9) 0.0185(8) 0.0269(9) -0.0003(7) -0.0003(7) 0.0005(7)
C2 0.0234(8) 0.0173(8) 0.0238(8) -0.0011(6) -0.0023(6) 0.0009(6)
C3 0.0300(9) 0.0176(8) 0.0215(8) -0.0036(6) 0.0004(7) 0.0032(7)
C4 0.0290(9) 0.0204(8) 0.0205(8) -0.0014(6) 0.0000(7) 0.0020(7)
C5 0.0528(12) 0.0243(9) 0.0224(9) 0.0000(7) 0.0067(8) 0.0058(8)
C6 0.0353(10) 0.0179(8) 0.0247(9) 0.0013(7) 0.0044(7) -0.0028(7)
C7 0.0365(10) 0.0178(8) 0.0272(9) 0.0060(7) 0.0014(7) -0.0036(7)
C8 0.0522(12) 0.0250(10) 0.0315(10) 0.0025(8) -0.0043(9) -0.0047(9)
C9 0.0499(13) 0.0365(11) 0.0397(11) 0.0137(9) -0.0147(10) -0.0112(10)
C10 0.0386(11) 0.0345(11) 0.0532(13) 0.0182(10) -0.0054(10) 0.0001(9)
C11 0.0433(12) 0.0342(11) 0.0442(12) 0.0083(9) 0.0033(9) 0.0092(9)
C12 0.0403(11) 0.0271(9) 0.0295(10) 0.0033(8) -0.0008(8) 0.0035(8)
C13 0.0289(9) 0.0212(8) 0.0223(8) 0.0016(7) 0.0036(7) 0.0019(7)
C14 0.0320(9) 0.0200(8) 0.0198(8) -0.0026(6) 0.0017(7) 0.0046(7)
C15 0.0347(10) 0.0194(8) 0.0361(10) -0.0023(7) -0.0001(8) 0.0014(7)
C16 0.0342(10) 0.0313(10) 0.0476(12) -0.0118(9) -0.0056(9) 0.0043(8)
C17 0.0463(12) 0.0389(11) 0.0318(10) -0.0079(9) -0.0090(9) 0.0195(9)
C18 0.0556(13) 0.0338(11) 0.0276(10) 0.0077(8) 0.0045(9) 0.0156(10)
C19 0.0396(11) 0.0285(10) 0.0280(9) 0.0053(8) 0.0065(8) 0.0044(8)
C20 0.0327(9) 0.0224(9) 0.0222(8) 0.0019(7) 0.0013(7) 0.0051(7)
C21 0.0403(11) 0.0262(9) 0.0274(9) -0.0034(7) 0.0014(8) 0.0105(8)
C22 0.0443(11) 0.0222(9) 0.0285(9) -0.0060(7) 0.0003(8) 0.0051(8)
C23 0.0369(10) 0.0216(8) 0.0213(8) -0.0012(7) -0.0035(7) 0.0038(7)
C31 0.0272(9) 0.0221(8) 0.0296(9) -0.0035(7) 0.0040(7) -0.0042(7)
C32 0.0227(8) 0.0184(8) 0.0185(7) 0.0000(6) -0.0004(6) -0.0008(6)
C33 0.0218(8) 0.0175(8) 0.0224(8) -0.0025(6) 0.0004(6) 0.0019(6)
C34 0.0198(8) 0.0201(8) 0.0212(8) 0.0022(6) -0.0005(6) 0.0016(6)
C35 0.0228(8) 0.0254(9) 0.0334(10) -0.0038(7) 0.0058(7) -0.0010(7)
C36 0.0243(8) 0.0183(8) 0.0344(9) 0.0002(7) 0.0001(7) -0.0031(7)
C37 0.0225(8) 0.0207(8) 0.0303(9) -0.0069(7) 0.0026(7) -0.0017(7)
C38 0.0288(9) 0.0311(10) 0.0348(10) -0.0008(8) -0.0024(8) -0.0053(8)
C39 0.0365(11) 0.0447(12) 0.0363(11) 0.0027(9) -0.0074(9) 0.0009(9)
C40 0.0278(10) 0.0551(14) 0.0383(11) -0.0115(10) -0.0086(8) 0.0004(9)
C41 0.0247(9) 0.0412(11) 0.0448(12) -0.0144(9) 0.0031(8) -0.0074(8)
C42 0.0273(9) 0.0266(9) 0.0367(10) -0.0058(8) 0.0046(8) -0.0027(7)
C43 0.0203(8) 0.0253(9) 0.0248(8) -0.0020(7) 0.0052(7) -0.0011(7)
C44 0.0228(8) 0.0178(8) 0.0255(8) -0.0030(6) 0.0043(7) -0.0007(6)
C45 0.0225(9) 0.0339(10) 0.0305(9) 0.0025(8) 0.0064(7) -0.0016(7)
C46 0.0228(9) 0.0486(12) 0.0378(11) 0.0048(9) 0.0015(8) 0.0011(8)
C47 0.0339(10) 0.0323(10) 0.0280(9) 0.0014(8) -0.0006(8) 0.0009(8)
C48 0.0312(9) 0.0248(9) 0.0273(9) 0.0004(7) 0.0069(7) -0.0029(7)
C49 0.0214(8) 0.0255(9) 0.0297(9) -0.0006(7) 0.0050(7) -0.0025(7)
C50 0.0273(9) 0.0255(9) 0.0261(9) -0.0028(7) 0.0052(7) -0.0005(7)
C51 0.0391(11) 0.0275(10) 0.0310(10) -0.0087(8) 0.0057(8) 0.0023(8)
C52 0.0353(10) 0.0213(9) 0.0360(10) -0.0023(8) 0.0113(8) 0.0042(7)
C53 0.0238(8) 0.0191(8) 0.0334(10) 0.0009(7) 0.0047(7) 0.0013(7)
C100 0.078(7) 0.061(6) 0.093(8) 0.019(5) -0.001(6) 0.029(5)
Cl1 0.103(2) 0.0581(16) 0.0379(13) -0.0023(11) -0.0063(11) 0.0417(16)
Cl2 0.0625(18) 0.110(3) 0.158(4) 0.088(3) 0.064(2) 0.057(2)
C101 0.071(3) 0.106(4) 0.055(3) 0.044(3) 0.015(2) 0.036(3)
Cl11 0.0715(10) 0.1018(19) 0.113(2) 0.0583(15) -0.0164(11) -0.0054(11)
Cl12 0.164(2) 0.0608(10) 0.0536(8) 0.0128(7) 0.0114(11) -0.0198(12)

loop_
_atom_type_symbol
_atom_type_description
_atom_type_scat_dispersion_real
_atom_type_scat_dispersion_imag
_atom_type_scat_source
C C 0.0181 0.0091 'International Tables Vol C Tables 4.2.6.8 and 6.1.1.4'
H H 0.0000 0.0000 'International Tables Vol C Tables 4.2.6.8 and 6.1.1.4'
N N 0.0311 0.0180 'International Tables Vol C Tables 4.2.6.8 and 6.1.1.4'
O O 0.0492 0.0322 'International Tables Vol C Tables 4.2.6.8 and 6.1.1.4'
Cu Cu -1.9646 0.5888 'International Tables Vol C Tables 4.2.6.8 and 6.1.1.4'
Cl Cl 0.3639 0.7018 'International Tables Vol C Tables 4.2.6.8 and 6.1.1.4'

loop_
_geom_angle_atom_site_label_1
_geom_angle_atom_site_label_2
_geom_angle_atom_site_label_3
_geom_angle
_geom_angle_publ_flag
N5 CU1 N4 93.31(6) y
N5 CU1 N1 134.23(6) y
N4 CU1 N1 103.45(6) y
N5 CU1 N2 100.82(6) y
N4 CU1 N2 138.65(6) y
N1 CU1 N2 94.04(6) y
C2 N1 C13 118.64(14) y
C2 N1 CU1 125.94(11) y
C13 N1 CU1 115.41(11) y
C4 N2 C6 121.24(14) y
C4 N2 CU1 125.87(12) y
C6 N2 CU1 112.86(10) y
C23 N3 C20 112.17(14) y
C23 N3 C3 124.60(15) y
C20 N3 C3 123.21(14) y
C34 N4 C36 118.99(14) y
C34 N4 CU1 125.38(11) y
C36 N4 CU1 115.53(11) y
C32 N5 C43 118.12(14) y
C32 N5 CU1 126.82(11) y
C43 N5 CU1 114.63(11) y
C53 N6 C50 112.41(14) y
C53 N6 C33 125.42(14) y
C50 N6 C33 122.17(14) y
C2 C1 H1A 109.5 ?
C2 C1 H1B 109.5 ?
H1A C1 H1B 109.5 ?
C2 C1 H1C 109.5 ?
H1A C1 H1C 109.5 ?
H1B C1 H1C 109.5 ?
N1 C2 C3 122.49(15) y
N1 C2 C1 120.17(15) y
C3 C2 C1 117.35(15) y
C2 C3 C4 128.68(15) y
C2 C3 N3 115.05(14) y
C4 C3 N3 116.05(14) y
N2 C4 C3 122.65(15) y
N2 C4 C5 121.37(15) y
C3 C4 C5 115.98(15) y
C4 C5 H5A 109.5 ?
C4 C5 H5B 109.5 ?
H5A C5 H5B 109.5 ?
C4 C5 H5C 109.5 ?
H5A C5 H5C 109.5 ?
H5B C5 H5C 109.5 ?
N2 C6 C7 112.82(14) y
N2 C6 H6A 109.0 ?
C7 C6 H6A 109.0 ?
N2 C6 H6B 109.0 ?
C7 C6 H6B 109.0 ?
H6A C6 H6B 107.8 ?
C12 C7 C8 118.01(18) y
C12 C7 C6 120.30(17) y
C8 C7 C6 121.69(17) y
C9 C8 C7 120.5(2) y
C9 C8 H8 119.8 ?
C7 C8 H8 119.8 ?
C10 C9 C8 120.7(2) y
C10 C9 H9 119.7 ?
C8 C9 H9 119.7 ?
C9 C10 C11 119.8(2) y
C9 C10 H10 120.1 ?
C11 C10 H10 120.1 ?
C10 C11 C12 119.8(2) y
C10 C11 H11 120.1 ?
C12 C11 H11 120.1 ?
C7 C12 C11 121.34(19) y
C7 C12 H12 119.3 ?
C11 C12 H12 119.3 ?
N1 C13 C14 114.04(14) y
N1 C13 H13A 108.7 ?
C14 C13 H13A 108.7 ?
N1 C13 H13B 108.7 ?
C14 C13 H13B 108.7 ?
H13A C13 H13B 107.6 ?
C19 C14 C15 118.59(17) y
C19 C14 C13 120.36(16) y
C15 C14 C13 121.04(16) y
C16 C15 C14 120.81(18) y
C16 C15 H15 119.6 ?
C14 C15 H15 119.6 ?
C17 C16 C15 120.2(2) y
C17 C16 H16 119.9 ?
C15 C16 H16 119.9 ?
C18 C17 C16 119.56(19) y
C18 C17 H17 120.2 ?
C16 C17 H17 120.2 ?
C17 C18 C19 120.33(19) y
C17 C18 H18 119.8 ?
C19 C18 H18 119.8 ?
C14 C19 C18 120.46(19) y
C14 C19 H19 119.8 ?
C18 C19 H19 119.8 ?
O4 C20 N3 123.76(16) y
O4 C20 C21 127.90(17) y
N3 C20 C21 108.34(15) y
C20 C21 C22 105.20(15) y
C20 C21 H21A 110.7 ?
C22 C21 H21A 110.7 ?
C20 C21 H21B 110.7 ?
C22 C21 H21B 110.7 ?
H21A C21 H21B 108.8 ?
C23 C22 C21 105.29(15) y
C23 C22 H22A 110.7 ?
C21 C22 H22A 110.7 ?
C23 C22 H22B 110.7 ?
C21 C22 H22B 110.7 ?
H22A C22 H22B 108.8 ?
O3 C23 N3 124.18(16) y
O3 C23 C22 127.19(17) y
N3 C23 C22 108.63(15) y
C32 C31 H31A 109.5 ?
C32 C31 H31B 109.5 ?
H31A C31 H31B 109.5 ?
C32 C31 H31C 109.5 ?
H31A C31 H31C 109.5 ?
H31B C31 H31C 109.5 ?
N5 C32 C33 121.96(15) y
N5 C32 C31 119.38(15) y
C33 C32 C31 118.66(15) y
C32 C33 C34 127.52(15) y
C32 C33 N6 115.44(14) y
C34 C33 N6 116.25(14) y
N4 C34 C33 123.43(15) y
N4 C34 C35 120.05(15) y
C33 C34 C35 116.53(15) y
C34 C35 H35A 109.5 ?
C34 C35 H35B 109.5 ?
H35A C35 H35B 109.5 ?
C34 C35 H35C 109.5 ?
H35A C35 H35C 109.5 ?
H35B C35 H35C 109.5 ?
N4 C36 C37 116.68(14) y
N4 C36 H36A 108.1 ?
C37 C36 H36A 108.1 ?
N4 C36 H36B 108.1 ?
C37 C36 H36B 108.1 ?
H36A C36 H36B 107.3 ?
C38 C37 C42 118.77(17) y
C38 C37 C36 122.83(16) y
C42 C37 C36 118.25(16) y
C37 C38 C39 120.29(18) y
C37 C38 H38 119.9 ?
C39 C38 H38 119.9 ?
C40 C39 C38 120.3(2) y
C40 C39 H39 119.8 ?
C38 C39 H39 119.8 ?
C41 C40 C39 119.88(19) y
C41 C40 H40 120.1 ?
C39 C40 H40 120.1 ?
C40 C41 C42 119.77(18) y
C40 C41 H41 120.1 ?
C42 C41 H41 120.1 ?
C41 C42 C37 120.93(19) y
C41 C42 H42 119.5 ?
C37 C42 H42 119.5 ?
N5 C43 C44 112.27(13) y
N5 C43 H43A 109.1 ?
C44 C43 H43A 109.1 ?
N5 C43 H43B 109.1 ?
C44 C43 H43B 109.1 ?
H43A C43 H43B 107.9 ?
C49 C44 C45 118.29(16) y
C49 C44 C43 122.26(15) y
C45 C44 C43 119.42(15) y
C46 C45 C44 120.35(17) y
C46 C45 H45 119.8 ?
C44 C45 H45 119.8 ?
C45 C46 C47 121.02(18) y
C45 C46 H46 119.5 ?
C47 C46 H46 119.5 ?
C48 C47 C46 118.64(18) y
C48 C47 H47 120.7 ?
C46 C47 H47 120.7 ?
C47 C48 C49 120.69(17) y
C47 C48 H48 119.7 ?
C49 C48 H48 119.7 ?
C48 C49 C44 120.98(16) y
C48 C49 H49 119.5 ?
C44 C49 H49 119.5 ?
O2 C50 N6 123.88(16) y
O2 C50 C51 127.91(17) y
N6 C50 C51 108.19(15) y
C50 C51 C52 105.14(15) y
C50 C51 H51A 110.7 ?
C52 C51 H51A 110.7 ?
C50 C51 H51B 110.7 ?
C52 C51 H51B 110.7 ?
H51A C51 H51B 108.8 ?
C53 C52 C51 105.13(14) y
C53 C52 H52A 110.7 ?
C51 C52 H52A 110.7 ?
C53 C52 H52B 110.7 ?
C51 C52 H52B 110.7 ?
H52A C52 H52B 108.8 ?
O1 C53 N6 123.97(16) y
O1 C53 C52 127.87(16) y
N6 C53 C52 108.14(15) y
CL1 C100 CL2 113.9(5) y
CL1 C100 H10A 108.8 ?
CL2 C100 H10A 108.8 ?
CL1 C100 H10B 108.8 ?
CL2 C100 H10B 108.8 ?
H10A C100 H10B 107.7 ?
CL12 C101 CL11 112.8(2) y
CL12 C101 H10C 109.0 ?
CL11 C101 H10C 109.0 ?
CL12 C101 H10D 109.0 ?
CL11 C101 H10D 109.0 ?
H10C C101 H10D 107.8 ?

loop_
_geom_bond_atom_site_label_1
_geom_bond_atom_site_label_2
_geom_bond_distance
_geom_bond_publ_flag
Cu1 N5 1.9451(14) y
Cu1 N4 1.9580(14) y
Cu1 N1 1.9598(14) y
Cu1 N2 1.9652(15) y
N1 C2 1.323(2) y
N1 C13 1.478(2) y
N2 C4 1.318(2) y
N2 C6 1.481(2) y
N3 C23 1.388(2) y
N3 C20 1.402(2) y
N3 C3 1.446(2) y
N4 C34 1.322(2) y
N4 C36 1.474(2) y
N5 C32 1.322(2) y
N5 C43 1.464(2) y
N6 C53 1.392(2) y
N6 C50 1.399(2) y
N6 C33 1.441(2) y
O1 C53 1.207(2) y
O2 C50 1.205(2) y
O3 C23 1.208(2) y
O4 C20 1.202(2) y
C1 C2 1.515(2) y
C1 H1a 0.9600 ?
C1 H1b 0.9600 ?
C1 H1c 0.9600 ?
C2 C3 1.416(2) y
C3 C4 1.417(2) y
C4 C5 1.519(2) y
C5 H5a 0.9600 ?
C5 H5b 0.9600 ?
C5 H5c 0.9600 ?
C6 C7 1.516(3) y
C6 H6a 0.9700 ?
C6 H6b 0.9700 ?
C7 C12 1.387(3) y
C7 C8 1.396(3) y
C8 C9 1.388(3) y
C8 H8 0.9300 ?
C9 C10 1.372(3) y
C9 H9 0.9300 ?
C10 C11 1.380(3) y
C10 H10 0.9300 ?
C11 C12 1.389(3) y
C11 H11 0.9300 ?
C12 H12 0.9300 ?
C13 C14 1.520(2) y
C13 H13a 0.9700 ?
C13 H13b 0.9700 ?
C14 C19 1.389(3) y
C14 C15 1.390(3) y
C15 C16 1.384(3) y
C15 H15 0.9300 ?
C16 C17 1.382(3) y
C16 H16 0.9300 ?
C17 C18 1.380(3) y
C17 H17 0.9300 ?
C18 C19 1.390(3) y
C18 H18 0.9300 ?
C19 H19 0.9300 ?
C20 C21 1.506(2) y
C21 C22 1.519(3) y
C21 H21a 0.9700 ?
C21 H21b 0.9700 ?
C22 C23 1.509(2) y
C22 H22a 0.9700 ?
C22 H22b 0.9700 ?
C31 C32 1.510(2) y
C31 H31a 0.9600 ?
C31 H31b 0.9600 ?
C31 H31c 0.9600 ?
C32 C33 1.409(2) y
C33 C34 1.417(2) y
C34 C35 1.515(2) y
C35 H35a 0.9600 ?
C35 H35b 0.9600 ?
C35 H35c 0.9600 ?
C36 C37 1.514(2) y
C36 H36a 0.9700 ?
C36 H36b 0.9700 ?
C37 C38 1.385(3) y
C37 C42 1.397(2) y
C38 C39 1.391(3) y
C38 H38 0.9300 ?
C39 C40 1.383(3) y
C39 H39 0.9300 ?
C40 C41 1.383(3) y
C40 H40 0.9300 ?
C41 C42 1.384(3) y
C41 H41 0.9300 ?
C42 H42 0.9300 ?
C43 C44 1.522(2) y
C43 H43a 0.9700 ?
C43 H43b 0.9700 ?
C44 C49 1.391(2) y
C44 C45 1.392(2) y
C45 C46 1.388(3) y
C45 H45 0.9300 ?
C46 C47 1.388(3) y
C46 H46 0.9300 ?
C47 C48 1.380(3) y
C47 H47 0.9300 ?
C48 C49 1.386(3) y
C48 H48 0.9300 ?
C49 H49 0.9300 ?
C50 C51 1.504(2) y
C51 C52 1.519(3) y
C51 H51a 0.9700 ?
C51 H51b 0.9700 ?
C52 C53 1.511(3) y
C52 H52a 0.9700 ?
C52 H52b 0.9700 ?
C100 Cl1 1.709(6) y
C100 Cl2 1.735(6) y
C100 H10a 0.9700 ?
C100 H10b 0.9700 ?
C101 Cl12 1.721(4) y
C101 Cl11 1.785(4) y
C101 H10c 0.9700 ?
C101 H10d 0.9700 ?
